data_7052771
loop_
_publ_author_name
'Ni, Qing-Ling'
'Jiang, Xuan-Feng'
'Gui, Liu-Cheng'
'Wang, Xiu-Jian'
'Yang, Kun-Guo'
'Bi, Xian-Shu'

_publ_section_title
;
 Synthesis, structures and characterization of a series of Cu(i)-diimine
 complexes with labile
 N,N&#x2032;-bis((diphenylphosphino)methyl)naphthalene-1,5-diamine:
 diverse structures directed by \p--\p stacking interactions
;
_journal_issue 11
_journal_name_full 'New Journal of Chemistry'
_journal_page_first 2471
_journal_paper_doi 10.1039/c1nj20355j
_journal_volume 35
_journal_year 2011
_chemical_formula_sum 'C51 H47 Cl Cu N5 O5 P2'
_chemical_formula_weight 970.87
_chemical_name_systematic
;
?
;
_space_group_IT_number 19
_symmetry_cell_setting orthorhombic
_symmetry_space_group_name_Hall 'P 2ac 2ab'
_symmetry_space_group_name_H-M 'P 21 21 21'
_atom_sites_solution_hydrogens geom
_atom_sites_solution_primary direct
_atom_sites_solution_secondary difmap
_audit_creation_method SHELXL-97
_cell_angle_alpha 90.00
_cell_angle_beta 90.00
_cell_angle_gamma 90.00
_cell_formula_units_Z 4
_cell_length_a 13.523(2)
_cell_length_b 18.277(3)
_cell_length_c 18.648(3)
_cell_measurement_temperature 173(2)
_cell_measurement_theta_max 27.43
_cell_measurement_theta_min 2.58
_cell_volume 4609.0(13)
_computing_structure_refinement 'SHELXL-97 (Sheldrick, 1997)'
_computing_structure_solution 'SHELXS-97 (Sheldrick, 1990)'
_diffrn_ambient_temperature 173(2)
_diffrn_measured_fraction_theta_full 0.974
_diffrn_measured_fraction_theta_max 0.974
_diffrn_measurement_device_type 'Bruker APEX CCD'
_diffrn_measurement_method '\w scans'
_diffrn_radiation_monochromator graphite
_diffrn_radiation_source 'fine-focus sealed tube'
_diffrn_radiation_type MoK\a
_diffrn_radiation_wavelength 0.71073
_diffrn_reflns_av_R_equivalents 0.0416
_diffrn_reflns_av_sigmaI/netI 0.0695
_diffrn_reflns_limit_h_max 16
_diffrn_reflns_limit_h_min -6
_diffrn_reflns_limit_k_max 19
_diffrn_reflns_limit_k_min -21
_diffrn_reflns_limit_l_max 21
_diffrn_reflns_limit_l_min -20
_diffrn_reflns_number 14425
_diffrn_reflns_theta_full 25.01
_diffrn_reflns_theta_max 25.01
_diffrn_reflns_theta_min 1.56
_exptl_absorpt_coefficient_mu 0.656
_exptl_absorpt_correction_T_max 0.9255
_exptl_absorpt_correction_T_min 0.8078
_exptl_absorpt_correction_type multi-scan
_exptl_crystal_colour yellow
_exptl_crystal_density_diffrn 1.399
_exptl_crystal_density_method 'not measured'
_exptl_crystal_description block
_exptl_crystal_F_000 2016
_exptl_crystal_size_max 0.34
_exptl_crystal_size_mid 0.26
_exptl_crystal_size_min 0.12
_refine_diff_density_max 0.695
_refine_diff_density_min -0.460
_refine_diff_density_rms 0.092
_refine_ls_abs_structure_details 'Flack H D (1983), Acta Cryst. A39, 876-881'
_refine_ls_abs_structure_Flack 0.572(19)
_refine_ls_extinction_method none
_refine_ls_goodness_of_fit_ref 1.075
_refine_ls_hydrogen_treatment constr
_refine_ls_matrix_type full
_refine_ls_number_parameters 589
_refine_ls_number_reflns 7308
_refine_ls_number_restraints 0
_refine_ls_restrained_S_all 1.075
_refine_ls_R_factor_all 0.0866
_refine_ls_R_factor_gt 0.0565
_refine_ls_shift/su_max 0.001
_refine_ls_shift/su_mean 0.000
_refine_ls_structure_factor_coef Fsqd
_refine_ls_weighting_details 'calc w=1/[\s^2^(Fo^2^)+(0.0850P)^2^+0.0000P] where P=(Fo^2^+2Fc^2^)/3'
_refine_ls_weighting_scheme calc
_refine_ls_wR_factor_gt 0.1362
_refine_ls_wR_factor_ref 0.1540
_reflns_number_gt 5342
_reflns_number_total 7308
_reflns_threshold_expression >2sigma(I)
_cod_data_source_file c1nj20355j.txt
_cod_data_source_block 3
_cod_depositor_comments
;
The following automatic conversions were performed:

'_symmetry_cell_setting' value 'ORTHORHOMBIC' changed to
'orthorhombic' according to
/home/saulius/struct/CIF-dictionaries/cif_core.dic dictionary named
'cif_core.dic' version 2.4.1 from 2010-06-29.

Automatic conversion script
Id: cif_fix_values 1715 2011-07-08 13:25:40Z adriana 
;
_cod_original_sg_symbol_H-M P212121
_cod_database_code 7052771

loop_
_symmetry_equiv_pos_as_xyz
'x, y, z'
'-x+1/2, -y, z+1/2'
'x+1/2, -y+1/2, -z'
'-x, y+1/2, -z+1/2'

loop_
_atom_site_label
_atom_site_type_symbol
_atom_site_fract_x
_atom_site_fract_y
_atom_site_fract_z
_atom_site_U_iso_or_equiv
_atom_site_adp_type
_atom_site_occupancy
_atom_site_symmetry_multiplicity
_atom_site_calc_flag
_atom_site_refinement_flags
Cu1 Cu 0.18414(5) -0.32971(4) -0.69058(4) 0.0345(2) Uani 1 1 d .
P1 P 0.05750(11) -0.39101(8) -0.73991(9) 0.0349(4) Uani 1 1 d .
P2 P -0.16849(11) -0.14385(8) -0.25687(9) 0.0361(4) Uani 1 1 d .
N1 N -0.0703(4) -0.3910(3) -0.6255(3) 0.0403(12) Uani 1 1 d .
H1A H -0.0749 -0.4339 -0.6043 0.048 Uiso 1 1 calc R
N2 N -0.0538(4) -0.2241(3) -0.3429(3) 0.0495(14) Uani 1 1 d .
H2B H -0.0320 -0.1837 -0.3630 0.059 Uiso 1 1 calc R
N4 N 0.1869(3) -0.3312(2) -0.5794(2) 0.0325(10) Uani 1 1 d .
N3 N 0.1825(3) -0.2176(2) -0.6706(2) 0.0308(10) Uani 1 1 d .
C10 C -0.0586(4) -0.2863(3) -0.3856(3) 0.0339(14) Uani 1 1 d .
C9 C -0.0602(4) -0.3552(3) -0.3573(4) 0.0413(15) Uani 1 1 d .
H9A H -0.0584 -0.3617 -0.3067 0.050 Uiso 1 1 calc R
C8 C -0.0646(4) -0.4160(3) -0.4023(3) 0.0373(15) Uani 1 1 d .
H8A H -0.0668 -0.4636 -0.3818 0.045 Uiso 1 1 calc R
C7 C -0.0659(4) -0.4089(3) -0.4739(3) 0.0353(14) Uani 1 1 d .
H7A H -0.0688 -0.4513 -0.5032 0.042 Uiso 1 1 calc R
C6 C -0.0629(4) -0.3392(3) -0.5063(3) 0.0322(13) Uani 1 1 d .
C5 C -0.0597(4) -0.2758(3) -0.4621(3) 0.0332(14) Uani 1 1 d .
C4 C -0.0575(4) -0.2060(3) -0.4949(4) 0.0395(15) Uani 1 1 d .
H4A H -0.0580 -0.1633 -0.4659 0.047 Uiso 1 1 calc R
C3 C -0.0546(4) -0.1996(3) -0.5672(4) 0.0385(15) Uani 1 1 d .
H3A H -0.0513 -0.1522 -0.5879 0.046 Uiso 1 1 calc R
C2 C -0.0563(4) -0.2608(3) -0.6121(4) 0.0365(14) Uani 1 1 d .
H2A H -0.0523 -0.2547 -0.6626 0.044 Uiso 1 1 calc R
C1 C -0.0636(4) -0.3296(3) -0.5836(3) 0.0335(13) Uani 1 1 d .
C11 C -0.0702(4) -0.3884(3) -0.7025(3) 0.0381(14) Uani 1 1 d .
H11A H -0.1035 -0.3430 -0.7186 0.046 Uiso 1 1 calc R
H11B H -0.1083 -0.4305 -0.7214 0.046 Uiso 1 1 calc R
C12 C 0.0282(4) -0.3717(3) -0.8329(3) 0.0385(15) Uani 1 1 d .
C13 C 0.0347(5) -0.3013(4) -0.8570(4) 0.0532(19) Uani 1 1 d .
H13A H 0.0603 -0.2645 -0.8261 0.064 Uiso 1 1 calc R
C14 C 0.0046(6) -0.2824(4) -0.9255(4) 0.065(2) Uani 1 1 d .
H14A H 0.0089 -0.2330 -0.9411 0.078 Uiso 1 1 calc R
C15 C -0.0317(6) -0.3353(5) -0.9711(4) 0.065(2) Uani 1 1 d .
H15A H -0.0542 -0.3223 -1.0176 0.078 Uiso 1 1 calc R
C16 C -0.0350(6) -0.4066(5) -0.9492(4) 0.064(2) Uani 1 1 d .
H16A H -0.0577 -0.4437 -0.9808 0.077 Uiso 1 1 calc R
C17 C -0.0054(5) -0.4239(4) -0.8810(4) 0.056(2) Uani 1 1 d .
H17A H -0.0080 -0.4735 -0.8661 0.067 Uiso 1 1 calc R
C18 C 0.0873(4) -0.4889(3) -0.7387(3) 0.0361(14) Uani 1 1 d .
C19 C 0.0447(5) -0.5358(3) -0.6910(4) 0.0462(15) Uani 1 1 d .
H19A H -0.0035 -0.5183 -0.6582 0.055 Uiso 1 1 calc R
C20 C 0.0713(6) -0.6088(3) -0.6903(4) 0.0584(19) Uani 1 1 d .
H20A H 0.0395 -0.6413 -0.6579 0.070 Uiso 1 1 calc R
C21 C 0.1408(6) -0.6342(4) -0.7340(4) 0.061(2) Uani 1 1 d .
H21A H 0.1616 -0.6837 -0.7311 0.073 Uiso 1 1 calc R
C22 C 0.1817(7) -0.5881(4) -0.7831(5) 0.078(2) Uani 1 1 d .
H22A H 0.2285 -0.6064 -0.8165 0.094 Uiso 1 1 calc R
C23 C 0.1561(5) -0.5159(4) -0.7847(4) 0.061(2) Uani 1 1 d .
H23A H 0.1867 -0.4841 -0.8183 0.073 Uiso 1 1 calc R
C24 C -0.0813(5) -0.2203(3) -0.2691(4) 0.0447(16) Uani 1 1 d .
H24A H -0.0219 -0.2125 -0.2391 0.054 Uiso 1 1 calc R
H24B H -0.1128 -0.2668 -0.2543 0.054 Uiso 1 1 calc R
C25 C -0.1617(4) -0.1338(3) -0.1597(3) 0.0377(15) Uani 1 1 d .
C26 C -0.1166(5) -0.0762(4) -0.1242(4) 0.0457(17) Uani 1 1 d .
H26A H -0.0872 -0.0380 -0.1513 0.055 Uiso 1 1 calc R
C27 C -0.1135(5) -0.0732(4) -0.0499(4) 0.0528(18) Uani 1 1 d .
H27A H -0.0814 -0.0338 -0.0263 0.063 Uiso 1 1 calc R
C28 C -0.1574(6) -0.1278(4) -0.0112(4) 0.061(2) Uani 1 1 d .
H28A H -0.1574 -0.1256 0.0397 0.073 Uiso 1 1 calc R
C29 C -0.2018(7) -0.1860(4) -0.0458(4) 0.071(2) Uani 1 1 d .
H29A H -0.2301 -0.2247 -0.0186 0.086 Uiso 1 1 calc R
C30 C -0.2051(6) -0.1883(4) -0.1193(4) 0.057(2) Uani 1 1 d .
H30A H -0.2375 -0.2278 -0.1427 0.068 Uiso 1 1 calc R
C31 C -0.0962(5) -0.0674(3) -0.2921(3) 0.0428(16) Uani 1 1 d .
C32 C 0.0048(5) -0.0605(4) -0.2840(4) 0.057(2) Uani 1 1 d .
H32A H 0.0403 -0.0964 -0.2577 0.068 Uiso 1 1 calc R
C33 C 0.0542(7) -0.0030(5) -0.3133(5) 0.073(2) Uani 1 1 d .
H33A H 0.1240 0.0000 -0.3080 0.088 Uiso 1 1 calc R
C34 C 0.0066(8) 0.0494(5) -0.3494(5) 0.092(3) Uani 1 1 d .
H34A H 0.0422 0.0903 -0.3675 0.110 Uiso 1 1 calc R
C35 C -0.0938(9) 0.0444(5) -0.3605(5) 0.093(3) Uani 1 1 d .
H35A H -0.1273 0.0806 -0.3878 0.112 Uiso 1 1 calc R
C36 C -0.1456(6) -0.0139(4) -0.3315(4) 0.063(2) Uani 1 1 d .
H36A H -0.2151 -0.0174 -0.3385 0.076 Uiso 1 1 calc R
C37 C 0.1814(4) -0.1615(3) -0.7154(3) 0.0388(14) Uani 1 1 d .
H37A H 0.1786 -0.1710 -0.7654 0.047 Uiso 1 1 calc R
C38 C 0.1842(4) -0.0884(3) -0.6922(4) 0.0434(15) Uani 1 1 d .
H38A H 0.1835 -0.0497 -0.7263 0.052 Uiso 1 1 calc R
C39 C 0.1880(4) -0.0732(3) -0.6218(4) 0.0403(15) Uani 1 1 d .
H39A H 0.1908 -0.0239 -0.6059 0.048 Uiso 1 1 calc R
C40 C 0.1876(4) -0.1302(3) -0.5720(3) 0.0300(12) Uani 1 1 d .
C41 C 0.1864(4) -0.2022(3) -0.5997(3) 0.0312(13) Uani 1 1 d .
C42 C 0.1900(4) -0.1190(3) -0.4957(3) 0.0399(15) Uani 1 1 d .
H42A H 0.1917 -0.0707 -0.4771 0.048 Uiso 1 1 calc R
C43 C 0.1898(4) -0.1765(3) -0.4504(3) 0.0355(13) Uani 1 1 d .
H43A H 0.1909 -0.1678 -0.4002 0.043 Uiso 1 1 calc R
C44 C 0.1881(4) -0.2505(3) -0.4759(3) 0.0319(13) Uani 1 1 d .
C45 C 0.1872(4) -0.2622(3) -0.5505(3) 0.0283(12) Uani 1 1 d .
C46 C 0.1870(4) -0.3112(3) -0.4305(3) 0.0380(14) Uani 1 1 d .
H46A H 0.1867 -0.3051 -0.3799 0.046 Uiso 1 1 calc R
C47 C 0.1864(5) -0.3795(3) -0.4600(3) 0.0393(14) Uani 1 1 d .
H47A H 0.1862 -0.4215 -0.4300 0.047 Uiso 1 1 calc R
C48 C 0.1860(5) -0.3874(3) -0.5347(3) 0.0370(13) Uani 1 1 d .
H48A H 0.1851 -0.4354 -0.5542 0.044 Uiso 1 1 calc R
N5 N -0.3355(6) -0.3069(4) -0.8415(5) 0.088(2) Uani 1 1 d .
C49 C -0.3934(10) -0.2823(8) -0.9037(7) 0.148(6) Uani 1 1 d .
H49A H -0.3974 -0.2288 -0.9036 0.223 Uiso 1 1 calc R
H49B H -0.4601 -0.3030 -0.9011 0.223 Uiso 1 1 calc R
H49C H -0.3611 -0.2988 -0.9479 0.223 Uiso 1 1 calc R
C50 C -0.2905(11) -0.3740(8) -0.8503(8) 0.164(6) Uani 1 1 d .
H50A H -0.2713 -0.3934 -0.8034 0.246 Uiso 1 1 calc R
H50B H -0.2315 -0.3683 -0.8804 0.246 Uiso 1 1 calc R
H50C H -0.3367 -0.4079 -0.8735 0.246 Uiso 1 1 calc R
C51 C -0.3283(8) -0.2676(7) -0.7845(6) 0.099(3) Uani 1 1 d .
H51A H -0.3605 -0.2214 -0.7845 0.118 Uiso 1 1 calc R
Cl1 Cl -0.20209(14) -0.58520(8) -0.57959(10) 0.0560(5) Uani 1 1 d .
O1 O -0.2513(12) -0.6396(4) -0.6089(5) 0.229(8) Uani 1 1 d .
O2 O -0.2501(6) -0.5667(4) -0.5177(4) 0.114(3) Uani 1 1 d .
O3 O -0.1991(4) -0.5243(2) -0.6273(3) 0.0633(13) Uani 1 1 d .
O4 O -0.1119(7) -0.6073(8) -0.5667(8) 0.287(10) Uani 1 1 d .
O5 O -0.2848(6) -0.2843(5) -0.7324(5) 0.118(3) Uani 1 1 d .

loop_
_atom_site_aniso_label
_atom_site_aniso_U_11
_atom_site_aniso_U_22
_atom_site_aniso_U_33
_atom_site_aniso_U_23
_atom_site_aniso_U_13
_atom_site_aniso_U_12
Cu1 0.0410(4) 0.0331(4) 0.0295(4) -0.0030(3) 0.0008(3) -0.0031(3)
P1 0.0393(8) 0.0351(8) 0.0302(9) -0.0045(7) 0.0018(7) -0.0080(7)
P2 0.0426(9) 0.0349(8) 0.0309(9) -0.0027(7) -0.0019(7) -0.0010(7)
N1 0.043(3) 0.036(3) 0.042(3) -0.003(3) 0.007(3) -0.001(2)
N2 0.072(4) 0.043(3) 0.033(3) -0.006(3) 0.011(3) -0.004(3)
N4 0.030(2) 0.030(2) 0.037(3) 0.000(2) -0.001(2) -0.001(2)
N3 0.034(2) 0.030(2) 0.028(3) -0.001(2) -0.001(2) 0.002(2)
C10 0.029(3) 0.034(3) 0.038(4) -0.004(3) 0.008(3) 0.002(3)
C9 0.038(3) 0.049(4) 0.037(4) -0.005(3) 0.003(3) 0.008(3)
C8 0.037(3) 0.032(3) 0.043(4) 0.002(3) 0.009(3) 0.008(3)
C7 0.028(3) 0.038(3) 0.040(4) 0.000(3) 0.006(3) 0.004(3)
C6 0.024(3) 0.036(3) 0.037(4) -0.002(3) 0.002(2) 0.004(3)
C5 0.022(3) 0.034(3) 0.043(4) -0.005(3) 0.003(3) 0.004(2)
C4 0.033(3) 0.037(3) 0.049(4) -0.005(3) -0.001(3) 0.002(3)
C3 0.034(3) 0.035(3) 0.046(5) -0.003(3) 0.003(3) 0.006(3)
C2 0.029(3) 0.042(3) 0.038(4) 0.005(3) 0.005(3) -0.001(3)
C1 0.027(3) 0.035(3) 0.039(4) -0.011(3) 0.004(3) 0.004(3)
C11 0.041(3) 0.045(3) 0.029(4) -0.006(3) -0.004(3) -0.005(3)
C12 0.038(3) 0.045(4) 0.033(4) -0.007(3) 0.002(3) -0.007(3)
C13 0.072(5) 0.053(4) 0.035(4) -0.016(3) -0.013(4) -0.001(4)
C14 0.099(6) 0.055(4) 0.043(5) 0.006(4) -0.003(4) 0.000(4)
C15 0.087(5) 0.078(5) 0.029(4) 0.006(4) -0.003(4) -0.011(5)
C16 0.073(5) 0.080(5) 0.038(5) -0.002(4) -0.003(4) -0.034(4)
C17 0.075(5) 0.057(4) 0.036(5) -0.008(4) -0.002(4) -0.030(4)
C18 0.039(3) 0.036(3) 0.033(4) -0.008(3) -0.005(3) -0.007(3)
C19 0.054(4) 0.050(4) 0.035(4) 0.005(3) 0.004(3) 0.005(3)
C20 0.074(5) 0.048(4) 0.053(5) 0.007(4) -0.012(4) 0.002(4)
C21 0.079(5) 0.040(4) 0.064(6) -0.010(4) -0.003(4) 0.007(4)
C22 0.099(6) 0.052(4) 0.083(6) -0.012(4) 0.028(6) 0.008(5)
C23 0.077(5) 0.050(4) 0.055(5) -0.011(4) 0.030(4) -0.011(4)
C24 0.046(4) 0.048(4) 0.041(4) -0.006(3) 0.002(3) -0.003(3)
C25 0.040(3) 0.029(3) 0.044(4) -0.007(3) -0.007(3) 0.006(3)
C26 0.057(4) 0.044(4) 0.036(5) -0.004(3) -0.003(3) -0.013(3)
C27 0.064(4) 0.047(4) 0.048(5) -0.004(4) -0.010(4) 0.000(3)
C28 0.085(6) 0.075(5) 0.022(4) 0.002(4) -0.016(4) -0.002(4)
C29 0.108(7) 0.069(5) 0.038(5) 0.003(4) 0.002(5) -0.028(5)
C30 0.078(5) 0.046(4) 0.045(5) 0.001(3) -0.008(4) -0.024(4)
C31 0.051(4) 0.045(4) 0.032(4) 0.003(3) 0.007(3) -0.011(3)
C32 0.057(4) 0.055(4) 0.059(5) 0.003(4) 0.006(4) -0.013(4)
C33 0.076(5) 0.081(5) 0.063(6) -0.007(5) 0.016(5) -0.030(5)
C34 0.128(9) 0.085(7) 0.062(7) 0.023(5) 0.014(6) -0.044(6)
C35 0.125(9) 0.080(6) 0.075(7) 0.034(5) -0.018(6) -0.026(6)
C36 0.080(5) 0.054(4) 0.057(5) 0.008(4) -0.003(4) -0.009(4)
C37 0.042(3) 0.034(3) 0.040(4) 0.004(3) -0.001(3) -0.001(3)
C38 0.041(3) 0.033(3) 0.056(4) 0.008(3) -0.013(4) 0.005(3)
C39 0.033(3) 0.034(3) 0.054(5) 0.003(3) -0.002(3) -0.003(3)
C40 0.027(3) 0.032(3) 0.032(3) -0.001(2) 0.003(3) -0.003(2)
C41 0.019(2) 0.033(3) 0.042(4) -0.004(3) 0.001(3) -0.004(2)
C42 0.028(3) 0.039(3) 0.053(4) -0.013(3) -0.002(3) -0.001(3)
C43 0.032(3) 0.044(3) 0.031(3) -0.013(3) -0.004(3) 0.000(3)
C44 0.022(2) 0.043(3) 0.032(3) 0.008(3) -0.003(3) -0.002(3)
C45 0.016(2) 0.035(3) 0.034(3) -0.001(3) -0.001(3) 0.002(2)
C46 0.033(3) 0.052(4) 0.029(3) 0.003(3) -0.004(3) -0.001(3)
C47 0.038(3) 0.040(3) 0.040(4) 0.012(3) -0.003(3) 0.003(3)
C48 0.040(3) 0.034(3) 0.037(4) 0.005(3) 0.002(3) 0.000(3)
N5 0.089(6) 0.089(5) 0.086(6) -0.028(5) 0.021(5) -0.017(5)
C49 0.156(12) 0.199(15) 0.090(9) 0.042(10) -0.039(9) -0.035(10)
C50 0.132(12) 0.180(14) 0.179(15) -0.065(12) 0.008(10) 0.032(10)
C51 0.078(7) 0.126(9) 0.092(8) 0.001(8) -0.004(6) -0.036(7)
Cl1 0.0701(12) 0.0355(8) 0.0625(12) 0.0060(8) 0.0241(10) 0.0037(8)
O1 0.51(2) 0.068(4) 0.108(7) -0.023(5) 0.054(10) -0.128(8)
O2 0.163(7) 0.099(5) 0.080(5) 0.013(4) 0.057(5) 0.026(5)
O3 0.060(3) 0.057(3) 0.073(4) 0.019(3) -0.003(3) -0.012(2)
O4 0.146(8) 0.340(15) 0.374(19) 0.300(15) 0.158(11) 0.154(10)
O5 0.109(6) 0.146(7) 0.098(6) 0.016(5) -0.007(5) 0.004(5)

loop_
_atom_type_symbol
_atom_type_description
_atom_type_scat_dispersion_real
_atom_type_scat_dispersion_imag
_atom_type_scat_source
C C 0.0033 0.0016 'International Tables Vol C Tables 4.2.6.8 and 6.1.1.4'
H H 0.0000 0.0000 'International Tables Vol C Tables 4.2.6.8 and 6.1.1.4'
Cl Cl 0.1484 0.1585 'International Tables Vol C Tables 4.2.6.8 and 6.1.1.4'
Cu Cu 0.3201 1.2651 'International Tables Vol C Tables 4.2.6.8 and 6.1.1.4'
N N 0.0061 0.0033 'International Tables Vol C Tables 4.2.6.8 and 6.1.1.4'
O O 0.0106 0.0060 'International Tables Vol C Tables 4.2.6.8 and 6.1.1.4'
P P 0.1023 0.0942 'International Tables Vol C Tables 4.2.6.8 and 6.1.1.4'

loop_
_geom_angle_atom_site_label_1
_geom_angle_atom_site_label_2
_geom_angle_atom_site_label_3
_geom_angle
_geom_angle_site_symmetry_3
N4 Cu1 N3 80.47(17) .
N4 Cu1 P1 114.64(13) .
N3 Cu1 P1 123.80(14) .
N4 Cu1 P2 114.38(13) 3_544
N3 Cu1 P2 107.20(14) 3_544
P1 Cu1 P2 112.72(6) 3_544
C12 P1 C18 104.4(3) .
C12 P1 C11 98.6(3) .
C18 P1 C11 103.0(3) .
C12 P1 Cu1 117.5(2) .
C18 P1 Cu1 108.32(19) .
C11 P1 Cu1 122.78(19) .
C25 P2 C31 104.7(3) .
C25 P2 C24 99.6(3) .
C31 P2 C24 101.1(3) .
C25 P2 Cu1 119.6(2) 3_444
C31 P2 Cu1 118.4(2) 3_444
C24 P2 Cu1 110.3(2) 3_444
C1 N1 C11 122.9(5) .
C1 N1 H1A 118.5 .
C11 N1 H1A 118.5 .
C10 N2 C24 125.5(5) .
C10 N2 H2B 117.3 .
C24 N2 H2B 117.3 .
C48 N4 C45 117.8(5) .
C48 N4 Cu1 129.8(4) .
C45 N4 Cu1 112.4(3) .
C37 N3 C41 117.1(5) .
C37 N3 Cu1 130.6(4) .
C41 N3 Cu1 112.3(3) .
C9 C10 N2 122.2(6) .
C9 C10 C5 120.4(5) .
N2 C10 C5 117.3(5) .
C10 C9 C8 120.2(6) .
C10 C9 H9A 119.9 .
C8 C9 H9A 119.9 .
C7 C8 C9 121.5(6) .
C7 C8 H8A 119.2 .
C9 C8 H8A 119.2 .
C8 C7 C6 120.9(6) .
C8 C7 H7A 119.5 .
C6 C7 H7A 119.5 .
C7 C6 C5 119.2(5) .
C7 C6 C1 122.3(5) .
C5 C6 C1 118.5(5) .
C4 C5 C6 118.9(6) .
C4 C5 C10 123.3(6) .
C6 C5 C10 117.8(5) .
C3 C4 C5 120.6(6) .
C3 C4 H4A 119.7 .
C5 C4 H4A 119.7 .
C4 C3 C2 121.8(6) .
C4 C3 H3A 119.1 .
C2 C3 H3A 119.1 .
C1 C2 C3 120.2(6) .
C1 C2 H2A 119.9 .
C3 C2 H2A 119.9 .
C2 C1 N1 122.3(6) .
C2 C1 C6 119.8(5) .
N1 C1 C6 117.9(5) .
N1 C11 P1 111.9(4) .
N1 C11 H11A 109.2 .
P1 C11 H11A 109.2 .
N1 C11 H11B 109.2 .
P1 C11 H11B 109.2 .
H11A C11 H11B 107.9 .
C13 C12 C17 117.1(6) .
C13 C12 P1 118.9(5) .
C17 C12 P1 123.8(5) .
C12 C13 C14 121.3(6) .
C12 C13 H13A 119.4 .
C14 C13 H13A 119.4 .
C15 C14 C13 120.0(7) .
C15 C14 H14A 120.0 .
C13 C14 H14A 120.0 .
C16 C15 C14 119.8(7) .
C16 C15 H15A 120.1 .
C14 C15 H15A 120.1 .
C15 C16 C17 119.2(7) .
C15 C16 H16A 120.4 .
C17 C16 H16A 120.4 .
C16 C17 C12 122.5(7) .
C16 C17 H17A 118.7 .
C12 C17 H17A 118.7 .
C23 C18 C19 118.2(6) .
C23 C18 P1 119.8(5) .
C19 C18 P1 121.9(5) .
C18 C19 C20 120.3(7) .
C18 C19 H19A 119.9 .
C20 C19 H19A 119.9 .
C21 C20 C19 121.0(7) .
C21 C20 H20A 119.5 .
C19 C20 H20A 119.5 .
C20 C21 C22 119.0(7) .
C20 C21 H21A 120.5 .
C22 C21 H21A 120.5 .
C21 C22 C23 120.7(8) .
C21 C22 H22A 119.7 .
C23 C22 H22A 119.7 .
C18 C23 C22 120.8(7) .
C18 C23 H23A 119.6 .
C22 C23 H23A 119.6 .
N2 C24 P2 108.9(5) .
N2 C24 H24A 109.9 .
P2 C24 H24A 109.9 .
N2 C24 H24B 109.9 .
P2 C24 H24B 109.9 .
H24A C24 H24B 108.3 .
C30 C25 C26 118.4(6) .
C30 C25 P2 116.6(5) .
C26 C25 P2 125.0(5) .
C25 C26 C27 121.4(6) .
C25 C26 H26A 119.3 .
C27 C26 H26A 119.3 .
C28 C27 C26 119.1(7) .
C28 C27 H27A 120.5 .
C26 C27 H27A 120.5 .
C27 C28 C29 120.2(7) .
C27 C28 H28A 119.9 .
C29 C28 H28A 119.9 .
C30 C29 C28 120.3(7) .
C30 C29 H29A 119.9 .
C28 C29 H29A 119.9 .
C29 C30 C25 120.6(6) .
C29 C30 H30A 119.7 .
C25 C30 H30A 119.7 .
C32 C31 C36 117.9(6) .
C32 C31 P2 124.0(6) .
C36 C31 P2 118.0(5) .
C33 C32 C31 120.8(8) .
C33 C32 H32A 119.6 .
C31 C32 H32A 119.6 .
C34 C33 C32 121.4(9) .
C34 C33 H33A 119.3 .
C32 C33 H33A 119.3 .
C33 C34 C35 120.1(8) .
C33 C34 H34A 119.9 .
C35 C34 H34A 119.9 .
C34 C35 C36 119.6(9) .
C34 C35 H35A 120.2 .
C36 C35 H35A 120.2 .
C35 C36 C31 120.2(8) .
C35 C36 H36A 119.9 .
C31 C36 H36A 119.9 .
N3 C37 C38 122.9(6) .
N3 C37 H37A 118.6 .
C38 C37 H37A 118.6 .
C39 C38 C37 119.9(6) .
C39 C38 H38A 120.1 .
C37 C38 H38A 120.1 .
C38 C39 C40 119.8(5) .
C38 C39 H39A 120.1 .
C40 C39 H39A 120.1 .
C39 C40 C41 116.8(5) .
C39 C40 C42 123.5(5) .
C41 C40 C42 119.6(5) .
N3 C41 C40 123.5(5) .
N3 C41 C45 117.9(5) .
C40 C41 C45 118.6(5) .
C43 C42 C40 120.6(5) .
C43 C42 H42A 119.7 .
C40 C42 H42A 119.7 .
C42 C43 C44 121.8(5) .
C42 C43 H43A 119.1 .
C44 C43 H43A 119.1 .
C46 C44 C45 118.5(5) .
C46 C44 C43 123.3(5) .
C45 C44 C43 118.1(5) .
N4 C45 C44 122.0(5) .
N4 C45 C41 116.9(5) .
C44 C45 C41 121.1(5) .
C47 C46 C44 118.9(5) .
C47 C46 H46A 120.6 .
C44 C46 H46A 120.6 .
C46 C47 C48 119.7(5) .
C46 C47 H47A 120.1 .
C48 C47 H47A 120.1 .
N4 C48 C47 123.2(5) .
N4 C48 H48A 118.4 .
C47 C48 H48A 118.4 .
C51 N5 C50 124.1(12) .
C51 N5 C49 121.5(11) .
C50 N5 C49 114.4(11) .
N5 C49 H49A 109.5 .
N5 C49 H49B 109.5 .
H49A C49 H49B 109.5 .
N5 C49 H49C 109.5 .
H49A C49 H49C 109.5 .
H49B C49 H49C 109.5 .
N5 C50 H50A 109.5 .
N5 C50 H50B 109.5 .
H50A C50 H50B 109.5 .
N5 C50 H50C 109.5 .
H50A C50 H50C 109.5 .
H50B C50 H50C 109.5 .
O5 C51 N5 125.2(13) .
O5 C51 H51A 117.4 .
N5 C51 H51A 117.4 .
O4 Cl1 O1 108.3(9) .
O4 Cl1 O2 111.4(8) .
O1 Cl1 O2 107.3(6) .
O4 Cl1 O3 109.2(4) .
O1 Cl1 O3 110.2(5) .
O2 Cl1 O3 110.3(4) .

loop_
_geom_bond_atom_site_label_1
_geom_bond_atom_site_label_2
_geom_bond_distance
_geom_bond_site_symmetry_2
Cu1 N4 2.073(5) .
Cu1 N3 2.083(4) .
Cu1 P1 2.2437(16) .
Cu1 P2 2.2729(17) 3_544
P1 C12 1.813(7) .
P1 C18 1.834(6) .
P1 C11 1.864(6) .
P2 C25 1.824(7) .
P2 C31 1.827(6) .
P2 C24 1.842(6) .
P2 Cu1 2.2729(17) 3_444
N1 C1 1.370(7) .
N1 C11 1.437(7) .
N1 H1A 0.8800 .
N2 C10 1.390(7) .
N2 C24 1.426(8) .
N2 H2B 0.8800 .
N4 C48 1.323(7) .
N4 C45 1.371(7) .
N3 C37 1.322(7) .
N3 C41 1.352(7) .
C10 C9 1.366(8) .
C10 C5 1.439(9) .
C9 C8 1.393(8) .
C9 H9A 0.9500 .
C8 C7 1.342(9) .
C8 H8A 0.9500 .
C7 C6 1.410(8) .
C7 H7A 0.9500 .
C6 C5 1.423(8) .
C6 C1 1.452(8) .
C5 C4 1.415(8) .
C4 C3 1.354(8) .
C4 H4A 0.9500 .
C3 C2 1.398(8) .
C3 H3A 0.9500 .
C2 C1 1.369(8) .
C2 H2A 0.9500 .
C11 H11A 0.9900 .
C11 H11B 0.9900 .
C12 C13 1.366(9) .
C12 C17 1.386(8) .
C13 C14 1.385(10) .
C13 H13A 0.9500 .
C14 C15 1.377(10) .
C14 H14A 0.9500 .
C15 C16 1.366(11) .
C15 H15A 0.9500 .
C16 C17 1.370(10) .
C16 H16A 0.9500 .
C17 H17A 0.9500 .
C18 C23 1.357(9) .
C18 C19 1.364(8) .
C19 C20 1.381(8) .
C19 H19A 0.9500 .
C20 C21 1.327(10) .
C20 H20A 0.9500 .
C21 C22 1.361(10) .
C21 H21A 0.9500 .
C22 C23 1.365(10) .
C22 H22A 0.9500 .
C23 H23A 0.9500 .
C24 H24A 0.9900 .
C24 H24B 0.9900 .
C25 C30 1.379(9) .
C25 C26 1.385(8) .
C26 C27 1.387(9) .
C26 H26A 0.9500 .
C27 C28 1.366(10) .
C27 H27A 0.9500 .
C28 C29 1.383(10) .
C28 H28A 0.9500 .
C29 C30 1.373(10) .
C29 H29A 0.9500 .
C30 H30A 0.9500 .
C31 C32 1.381(9) .
C31 C36 1.394(9) .
C32 C33 1.360(10) .
C32 H32A 0.9500 .
C33 C34 1.337(12) .
C33 H33A 0.9500 .
C34 C35 1.377(13) .
C34 H34A 0.9500 .
C35 C36 1.384(11) .
C35 H35A 0.9500 .
C36 H36A 0.9500 .
C37 C38 1.405(8) .
C37 H37A 0.9500 .
C38 C39 1.343(9) .
C38 H38A 0.9500 .
C39 C40 1.395(8) .
C39 H39A 0.9500 .
C40 C41 1.414(7) .
C40 C42 1.437(8) .
C41 C45 1.431(7) .
C42 C43 1.348(8) .
C42 H42A 0.9500 .
C43 C44 1.433(8) .
C43 H43A 0.9500 .
C44 C46 1.396(8) .
C44 C45 1.408(7) .
C46 C47 1.363(8) .
C46 H46A 0.9500 .
C47 C48 1.401(8) .
C47 H47A 0.9500 .
C48 H48A 0.9500 .
N5 C51 1.287(12) .
N5 C50 1.380(14) .
N5 C49 1.468(13) .
C49 H49A 0.9800 .
C49 H49B 0.9800 .
C49 H49C 0.9800 .
C50 H50A 0.9800 .
C50 H50B 0.9800 .
C50 H50C 0.9800 .
C51 O5 1.175(11) .
C51 H51A 0.9500 .
Cl1 O4 1.307(9) .
Cl1 O1 1.315(9) .
Cl1 O2 1.368(6) .
Cl1 O3 1.426(5) .
